data_2104966
loop_
_publ_author_name
'Zarychta, Bartosz'
'Zaleski, Jacek'
'Kyzio\/l, Janusz'
'Daszkiewicz, Zdzis\/law'
'Jelsch, Christian'

_publ_section_title
;
 Charge-density analysis of 1-nitroindoline: refinement quality using
 free <i>R</i> factors and restraints
;
_journal_coeditor_code PI5008
_journal_issue 3
_journal_name_full 'Acta Crystallographica Section B'
_journal_page_first 250
_journal_page_last 262
_journal_paper_doi 10.1107/S0108768111013140
_journal_volume 67
_journal_year 2011
_chemical_formula_moiety 'C8 H8 N2 O2'
_chemical_formula_sum 'C8 H8 N2 O2'
_chemical_formula_weight 164.154
_space_group_IT_number 2
_symmetry_cell_setting triclinic
_symmetry_space_group_name_Hall '-P 1'
_symmetry_space_group_name_H-M 'P -1'
_atom_sites_solution_hydrogens geom
_atom_sites_solution_primary direct
_atom_sites_solution_secondary difmap
_audit_creation_method MoPro
_cell_angle_alpha 116.823(8)
_cell_angle_beta 104.589(9)
_cell_angle_gamma 91.602(5)
_cell_formula_units_Z 2
_cell_length_a 5.7913(3)
_cell_length_b 8.2458(6)
_cell_length_c 8.9223(10)
_cell_measurement_reflns_used 29060
_cell_measurement_temperature 90.00(10)
_cell_measurement_theta_max 70.78
_cell_measurement_theta_min 2.81
_cell_volume 362.99(6)
_computing_cell_refinement 'CrysAlis RED (Oxford Diffraction, 2007)'
_computing_data_collection 'CrysAlis CCD (Oxford Diffraction, 2007)'
_computing_data_reduction 'CrysAlis RED (Oxford Diffraction, 2007)'
_computing_molecular_graphics 'SHELXTL (Sheldrick, 2008)'
_computing_publication_material 'MoPro (Guillot et al., 2001; Jelsch et al., 2005)'
_computing_structure_refinement 'MoPro (J. Appl. Cryst. 2005, 38, 38-54)'
_computing_structure_solution 'SHELXS97 (Sheldrick, 2008)'
_diffrn_ambient_temperature 90.00(10)
_diffrn_detector_area_resol_mean 10.4508
_diffrn_measured_fraction_theta_full 0.961
_diffrn_measured_fraction_theta_max 0.621
_diffrn_measurement_device '4-circle kappa geometry goniometer'
_diffrn_measurement_device_type 'Oxford Diffraction Xcalibur System'
_diffrn_measurement_method \w--scan
_diffrn_radiation_monochromator graphite
_diffrn_radiation_source 'Enhance (Mo) X-ray Source'
_diffrn_radiation_type MoK\a
_diffrn_radiation_wavelength 0.71073
_diffrn_reflns_av_R_equivalents 0.0373
_diffrn_reflns_av_sigmaI/netI 0.02828
_diffrn_reflns_limit_h_max 13
_diffrn_reflns_limit_h_min -14
_diffrn_reflns_limit_k_max 18
_diffrn_reflns_limit_k_min -21
_diffrn_reflns_limit_l_max 23
_diffrn_reflns_limit_l_min 0
_diffrn_reflns_number 29060
_diffrn_reflns_theta_full 25.41
_diffrn_reflns_theta_max 70.19
_diffrn_reflns_theta_min 2.81
_diffrn_standards_decay_% 0
_diffrn_standards_interval_count 0
_diffrn_standards_interval_time 0
_diffrn_standards_number 0
_exptl_absorpt_coefficient_mu 0.111
_exptl_absorpt_correction_T_max 0.946
_exptl_absorpt_correction_T_min 0.923
_exptl_absorpt_correction_type empirical
_exptl_absorpt_process_details 'CrysAlis RED (Oxford Diffraction, 2007)'
_exptl_crystal_colour colourless
_exptl_crystal_density_diffrn 1.502
_exptl_crystal_density_method 'not measured'
_exptl_crystal_description irregular
_exptl_crystal_F_000 172
_exptl_crystal_size_max 0.9
_exptl_crystal_size_mid 0.7
_exptl_crystal_size_min 0.6
_refine_diff_density_max 0.23
_refine_diff_density_min -0.20
_refine_ls_extinction_method none
_refine_ls_goodness_of_fit_ref 0.958
_refine_ls_hydrogen_treatment refxyz
_refine_ls_matrix_type full
_refine_ls_number_parameters 385
_refine_ls_number_reflns 8768
_refine_ls_number_restraints 203
_refine_ls_restrained_S_all 1.435
_refine_ls_R_factor_all 0.0250
_refine_ls_R_factor_gt 0.0211
_refine_ls_shift/su_max 0.000
_refine_ls_shift/su_mean 0.000
_refine_ls_structure_factor_coef F
_refine_ls_weighting_details 'calc w =1/[1.1712*\s^2^(Fo^2^)+0.0007*Yo^2]'
_refine_ls_weighting_scheme calc
_refine_ls_wR_factor_gt 0.0230
_refine_ls_wR_factor_ref 0.0237
_reflns_number_gt 7946
_reflns_number_total 8768
_reflns_threshold_expression >2.0sigma(I)
_cod_data_source_file pi5008.cif
_cod_data_source_block I
_cod_original_cell_volume 362.99(5)
_cod_database_code 2104966
_cod_database_fobs_code 2104966

loop_
_symmetry_equiv_pos_as_xyz
'x, y, z'
'-x, -y, -z'

loop_
_atom_site_type_symbol
_atom_site_label
_atom_site_fract_x
_atom_site_fract_y
_atom_site_fract_z
_atom_site_U_iso_or_equiv
_atom_site_adp_type
_atom_site_calc_flag
_atom_site_occupancy
_atom_site_disorder_assembly
_atom_site_disorder_group
O O1 0.78192(5) 1.08684(3) 0.27352(4) 0.01910(10) Uani d 1 . .
O O2 1.11924(5) 1.13974(3) 0.48239(3) 0.01850(10) Uani d 1 . .
N N1 1.06725(3) 0.90148(2) 0.22094(2) 0.01330(10) Uani d 1 . .
N N2 0.98503(3) 1.05034(2) 0.33008(2) 0.01380(10) Uani d 1 . .
C C1 0.96755(3) 0.79791(2) 0.03622(2) 0.01080(10) Uani d 1 . .
C C2 1.12758(3) 0.67051(2) -0.02713(2) 0.01090(10) Uani d 1 . .
C C3 1.07498(3) 0.54989(2) -0.20611(2) 0.01410(10) Uani d 1 . .
C C4 0.86148(3) 0.55753(3) -0.32114(2) 0.01590(10) Uani d 1 . .
C C5 0.70391(3) 0.68537(3) -0.25621(2) 0.01550(10) Uani d 1 . .
C C6 0.75379(3) 0.80809(2) -0.07582(2) 0.01380(10) Uani d 1 . .
C C8 1.34213(3) 0.68715(2) 0.12131(2) 0.01280(10) Uani d 1 . .
C C7 1.30992(3) 0.85638(3) 0.28538(2) 0.01400(10) Uani d 1 . .
H H3 1.1918(8) 0.4520(6) -0.2576(6) 0.03042 Uani d 1 . .
H H4 0.8181(9) 0.4646(6) -0.4610(3) 0.03331 Uani d 1 . .
H H5 0.5412(6) 0.6893(7) -0.3457(5) 0.03402 Uani d 1 . .
H H6 0.6344(7) 0.9046(6) -0.0270(6) 0.03051 Uani d 1 . .
H H8A 1.5142(4) 0.7031(8) 0.0973(5) 0.03048 Uani d 1 . .
H H8B 1.3436(9) 0.5621(4) 0.1343(6) 0.02969 Uani d 1 . .
H H7A 1.3134(10) 0.8371(8) 0.3989(5) 0.03012 Uani d 1 . .
H H7B 1.4406(8) 0.9817(5) 0.3418(7) 0.02993 Uani d 1 . .

loop_
_atom_site_aniso_label
_atom_site_aniso_U_11
_atom_site_aniso_U_22
_atom_site_aniso_U_33
_atom_site_aniso_U_12
_atom_site_aniso_U_13
_atom_site_aniso_U_23
O1 0.0190(3) 0.0165(3) 0.0213(3) 0.00739(7) 0.01020(10) 0.00620(10)
O2 0.0255(3) 0.0134(3) 0.0122(3) 0.00055(7) 0.00720(10) 0.00170(10)
N1 0.0137(3) 0.0131(3) 0.0100(3) 0.00341(6) 0.00351(9) 0.00270(10)
N2 0.0172(3) 0.0108(3) 0.0128(3) 0.00218(6) 0.00735(9) 0.00340(10)
C1 0.0105(3) 0.0107(3) 0.0103(3) 0.00193(6) 0.00295(9) 0.00430(10)
C2 0.0106(3) 0.0111(3) 0.0096(3) 0.00177(6) 0.00296(9) 0.00370(10)
C3 0.0142(3) 0.0144(3) 0.0103(3) 0.00216(6) 0.00391(9) 0.00290(10)
C4 0.0158(3) 0.0181(3) 0.0100(3) -0.00010(6) 0.00194(9) 0.00460(10)
C5 0.0136(3) 0.0185(3) 0.0131(3) 0.00078(6) 0.00061(9) 0.00820(10)
C6 0.0120(3) 0.0149(3) 0.0143(3) 0.00341(6) 0.00274(9) 0.00720(10)
C8 0.0107(3) 0.0141(3) 0.0126(3) 0.00271(6) 0.00289(9) 0.00570(10)
C7 0.0133(3) 0.0143(3) 0.0107(3) 0.00097(6) 0.00142(9) 0.00390(10)
H3 0.0308 0.0294 0.0269 0.0126 0.0136 0.0068
H4 0.0385 0.0348 0.0145 0.0016 0.0039 0.0039
H5 0.0254 0.0435 0.0280 0.0066 -0.0032 0.0184
H6 0.0261 0.0321 0.0331 0.0151 0.0102 0.0140
H8A 0.0189 0.0391 0.0314 0.0040 0.0095 0.0140
H8B 0.0351 0.0235 0.0306 0.0065 0.0061 0.0147
H7A 0.0357 0.0364 0.0229 0.0078 0.0086 0.0178
H7B 0.0252 0.0241 0.0322 -0.0036 0.0044 0.0091

loop_
_atom_type_symbol
_atom_type_description
_atom_type_scat_dispersion_real
_atom_type_scat_dispersion_imag
_atom_type_scat_source
C C 0.0034 0.0017 'Clementi & Roetti 1974. Atomic Data & Nuclear Data Tables. 14, 177'
H H 0.0000 0.0000 'Clementi & Roetti 1974. Atomic Data & Nuclear Data Tables. 14, 177'
N N 0.0066 0.0034 'Clementi & Roetti 1974. Atomic Data & Nuclear Data Tables. 14, 177'
O O 0.0114 0.0062 'Clementi & Roetti 1974. Atomic Data & Nuclear Data Tables. 14, 177'

loop_
_geom_angle_atom_site_label_1
_geom_angle_atom_site_label_2
_geom_angle_atom_site_label_3
_geom_angle_site_symmetry_1
_geom_angle_site_symmetry_3
_geom_angle
_geom_angle_publ_flag
O1 N2 O2 . . 124.25(3) ?
O1 N2 N1 . . 119.87(2) ?
O2 N2 N1 . . 115.87(2) ?
N1 C1 C2 . . 107.230(10) ?
N1 C1 C6 . . 129.82(2) ?
N1 C7 C8 . . 104.920(10) ?
N1 C7 H7A . . 108.7(3) ?
N1 C7 H7B . . 106.5(3) ?
N2 N1 C1 . . 126.03(2) ?
N2 N1 C7 . . 120.72(2) ?
C1 N1 C7 . . 112.150(10) ?
C1 C2 C8 . . 112.100(10) ?
C1 C2 C3 . . 120.03(2) ?
C1 C6 C5 . . 116.19(2) ?
C1 C6 H6 . . 122.5(3) ?
C2 C1 C6 . . 122.95(2) ?
C2 C8 C7 . . 102.910(10) ?
C2 C8 H8A . . 112.5(2) ?
C2 C8 H8B . . 112.3(2) ?
C2 C3 C4 . . 118.05(2) ?
C2 C3 H3 . . 121.7(3) ?
C3 C2 C8 . . 127.870(10) ?
C3 C4 C5 . . 121.31(2) ?
C3 C4 H4 . . 118.9(3) ?
C4 C3 H3 . . 120.3(3) ?
C4 C5 C6 . . 121.46(2) ?
C4 C5 H5 . . 120.4(3) ?
C5 C6 H6 . . 121.3(3) ?
C5 C4 H4 . . 119.7(3) ?
C6 C5 H5 . . 118.1(3) ?
C8 C7 H7A . . 116.7(3) ?
C8 C7 H7B . . 116.5(3) ?
C7 C8 H8A . . 113.8(3) ?
C7 C8 H8B . . 113.1(3) ?
H8A C8 H8B . . 102.6(4) ?
H7A C7 H7B . . 103.0(4) ?

loop_
_geom_bond_atom_site_label_1
_geom_bond_atom_site_label_2
_geom_bond_site_symmetry_2
_geom_bond_distance
_geom_bond_publ_flag
O1 N2 . 1.2596(4) ?
O2 N2 . 1.2354(3) ?
N1 N2 . 1.3672(3) ?
N1 C1 . 1.4149(3) ?
N1 C7 . 1.5030(3) ?
C1 C2 . 1.4368(3) ?
C1 C6 . 1.4132(3) ?
C2 C8 . 1.5213(3) ?
C2 C3 . 1.3917(3) ?
C3 C4 . 1.4176(3) ?
C3 H3 . 1.083(5) ?
C4 C5 . 1.4312(3) ?
C4 H4 . 1.084(2) ?
C5 C6 . 1.4062(3) ?
C5 H5 . 1.083(5) ?
C6 H6 . 1.082(5) ?
C8 C7 . 1.5600(3) ?
C8 H8A . 1.087(5) ?
C8 H8B . 1.089(5) ?
C7 H7A . 1.089(5) ?
C7 H7B . 1.090(5) ?

loop_
_geom_hbond_atom_site_label_D
_geom_hbond_atom_site_label_H
_geom_hbond_atom_site_label_A
_geom_hbond_site_symmetry_A
_geom_hbond_distance_DH
_geom_hbond_distance_HA
_geom_hbond_distance_DA
_geom_hbond_angle_DHA
C3 H3 O2 1_544 1.083(5) 2.499(4) 3.3395(3) 133.6(3)
C6 H6 O1 1_555 1.082(5) 2.306(4) 2.8779(3) 111.1(2)
C7 H7B O1 1_655 1.090(5) 2.453(4) 3.3363(3) 137.2(4)
C5 H5 O1 3_675 1.083(5) 2.656(4) 3.4361(3) 128.5(3)

loop_
_geom_torsion_atom_site_label_1
_geom_torsion_atom_site_label_2
_geom_torsion_atom_site_label_3
_geom_torsion_atom_site_label_4
_geom_torsion_site_symmetry_1
_geom_torsion_site_symmetry_2
_geom_torsion_site_symmetry_3
_geom_torsion_site_symmetry_4
_geom_torsion
_geom_torsion_publ_flag
O1 N2 N1 C1 . . . . 12.48(2) ?
O1 N2 N1 C7 . . . . 179.51(2) ?
O2 N2 N1 C1 . . . . -168.60(2) ?
O2 N2 N1 C7 . . . . -1.57(2) ?
N1 C1 C2 C8 . . . . 0.820(10) ?
N1 C1 C2 C3 . . . . -179.830(10) ?
N1 C1 C6 C5 . . . . 179.690(10) ?
N1 C1 C6 H6 . . . . -0.1(2) ?
N1 C7 C8 C2 . . . . 7.810(10) ?
N1 C7 C8 H8A . . . . 129.8(3) ?
N1 C7 C8 H8B . . . . -113.6(3) ?
N2 N1 C1 C2 . . . . 172.710(10) ?
N2 N1 C1 C6 . . . . -7.12(2) ?
N2 N1 C7 C8 . . . . -176.820(10) ?
N2 N1 C7 H7A . . . . 57.7(3) ?
N2 N1 C7 H7B . . . . -52.8(3) ?
C1 N1 C7 C8 . . . . -8.120(10) ?
C1 N1 C7 H7A . . . . -133.6(3) ?
C1 N1 C7 H7B . . . . 115.9(3) ?
C1 C2 C8 C7 . . . . -5.570(10) ?
C1 C2 C8 H8A . . . . -128.4(3) ?
C1 C2 C8 H8B . . . . 116.4(3) ?
C1 C2 C3 C4 . . . . 0.000(14) ?
C1 C2 C3 H3 . . . . -179.70(10) ?
C1 C6 C5 C4 . . . . 0.22(2) ?
C1 C6 C5 H5 . . . . 179.80(10) ?
C2 C1 N1 C7 . . . . 4.740(10) ?
C2 C1 C6 C5 . . . . -0.120(10) ?
C2 C1 C6 H6 . . . . -179.90(10) ?
C2 C8 C7 H7A . . . . 128.2(3) ?
C2 C8 C7 H7B . . . . -109.6(3) ?
C2 C3 C4 C5 . . . . 0.11(2) ?
C2 C3 C4 H4 . . . . 179.90(10) ?
C3 C2 C1 C6 . . . . 0.000(15) ?
C3 C2 C8 C7 . . . . 175.140(10) ?
C3 C2 C8 H8A . . . . 52.3(2) ?
C3 C2 C8 H8B . . . . -62.9(2) ?
C3 C4 C5 C6 . . . . -0.22(2) ?
C3 C4 C5 H5 . . . . -179.80(10) ?
C4 C3 C2 C8 . . . . 179.230(10) ?
C4 C5 C6 H6 . . . . -180.00(10) ?
C5 C4 C3 H3 . . . . 179.80(10) ?
C6 C1 N1 C7 . . . . -175.100(10) ?
C6 C1 C2 C8 . . . . -179.340(10) ?
C6 C5 C4 H4 . . . . 180.00(10) ?
C8 C2 C3 H3 . . . . -0.5(2) ?
H3 C3 C4 H4 . . . . -0.4(3) ?
H4 C4 C5 H5 . . . . 0.4(3) ?
H5 C5 C6 H6 . . . . -0.4(3) ?
H8A C8 C7 H7A . . . . -109.8(4) ?
H8A C8 C7 H7B . . . . 12.4(4) ?
H8B C8 C7 H7A . . . . 6.8(4) ?
H8B C8 C7 H7B . . . . 129.0(4) ?

loop_
_cod_related_entry_id
_cod_related_entry_database
_cod_related_entry_code
1 ChemSpider 10716405
